data_2311708
loop_
_publ_author_name
'Huband, S.'
'Keeble, D. S.'
'Zhang, N.'
'Glazer, A. M.'
'Bartasyte, A.'
'Thomas, P. A.'

_publ_section_title
;
 Crystallographic and optical study of
 LiNb<sub>1&#x2005;-&#x2005;x</sub>Ta<sub>x</sub>O<sub>3</sub>.
;
_journal_issue 'Pt 3'
_journal_name_full 'Acta crystallographica Section B, Structural science, crystal engineering and materials'
_journal_page_first 498
_journal_page_last 506
_journal_paper_doi 10.1107/S2052520617004711
_journal_volume 73
_journal_year 2017
_chemical_formula_moiety 'Li Nb0.36 O3 Ta0.64'
_chemical_formula_sum 'Li Nb0.36 O3 Ta0.64'
_chemical_formula_weight 204.20
_chemical_name_common 'lithium niobate tantalate'
_chemical_name_systematic 'lithium niobate tantalate'
_space_group_crystal_system trigonal
_space_group_IT_number 161
_space_group_name_Hall 'R 3 -2"c'
_space_group_name_H-M_alt 'R 3 c :H'
_atom_sites_solution_primary other
_atom_sites_solution_secondary other
_audit_creation_method
;
Olex2 1.2
(compiled 2016.09.09 svn.r3337 for OlexSys, GUI svn.r5227)
Dolomanov, O.V., Bourhis, L.J., Gildea, R.J, Howard, J.A.K. & Puschmann, H.
 (2009), J. Appl. Cryst. 42, 339-341.
Sheldrick, G.M. (2015). Acta Cryst. C71, 3-8.
;
_cell_angle_alpha 90
_cell_angle_beta 90
_cell_angle_gamma 120
_cell_formula_units_Z 6
_cell_length_a 5.1490(10)
_cell_length_b 5.1490(10)
_cell_length_c 13.786(5)
_cell_measurement_reflns_used 2942
_cell_measurement_temperature 294.0(10)
_cell_measurement_theta_max 37.1990
_cell_measurement_theta_min 4.7720
_cell_volume 316.53(14)
_computing_cell_refinement
;
CrysAlisPro, Agilent Technologies,
Version 1.171.37.35 (release 13-08-2014 CrysAlis171 .NET)
(compiled Aug 13 2014,18:06:01)
;
_computing_data_collection
;
CrysAlisPro, Agilent Technologies,
Version 1.171.37.35 (release 13-08-2014 CrysAlis171 .NET)
(compiled Aug 13 2014,18:06:01)
;
_computing_data_reduction
;
CrysAlisPro, Agilent Technologies,
Version 1.171.37.35 (release 13-08-2014 CrysAlis171 .NET)
(compiled Aug 13 2014,18:06:01)
;
_computing_molecular_graphics 'Olex2 (Dolomanov et al., 2009)'
_computing_publication_material 'Olex2 (Dolomanov et al., 2009)'
_computing_structure_refinement 'ShelXL (Sheldrick, 2015)'
_diffrn_ambient_temperature 294.0(10)
_diffrn_detector_area_resol_mean 10.2833
_diffrn_measured_fraction_theta_full 1.000
_diffrn_measured_fraction_theta_max 0.995
_diffrn_measurement_device 'four-circle diffractometer'
_diffrn_measurement_device_type 'Xcalibur, Ruby, Gemini'
_diffrn_measurement_method '\w scans'
_diffrn_radiation_monochromator graphite
_diffrn_radiation_type MoK\a
_diffrn_radiation_wavelength 0.71073
_diffrn_reflns_av_R_equivalents 0.0478
_diffrn_reflns_limit_h_max 8
_diffrn_reflns_limit_h_min -8
_diffrn_reflns_limit_k_max 8
_diffrn_reflns_limit_k_min -8
_diffrn_reflns_limit_l_max 23
_diffrn_reflns_limit_l_min -23
_diffrn_reflns_number 4354
_diffrn_reflns_theta_full 25.242
_diffrn_reflns_theta_max 37.420
_diffrn_reflns_theta_min 5.446
_exptl_absorpt_coefficient_mu 35.050
_exptl_absorpt_correction_T_max 0.106
_exptl_absorpt_correction_T_min 0.027
_exptl_absorpt_correction_type analytical
_exptl_absorpt_process_details
;
CrysAlisPro, Agilent Technologies,
Version 1.171.37.35 (release 13-08-2014 CrysAlis171 .NET)
(compiled Aug 13 2014,18:06:01)
Analytical numeric absorption correction using a multifaceted crystal
   model based on expressions derived by R.C. Clark & J.S. Reid.
(Clark, R. C. & Reid, J. S. (1995). Acta Cryst. A51, 887-897)
Empirical absorption correction using spherical harmonics,
 implemented in SCALE3 ABSPACK scaling algorithm.
;
_exptl_crystal_colour 'clear green'
_exptl_crystal_density_diffrn 6.427
_exptl_crystal_description block
_exptl_crystal_F_000 531
_exptl_crystal_size_max 0.1788
_exptl_crystal_size_mid 0.1411
_exptl_crystal_size_min 0.1303
_refine_diff_density_max 0.777
_refine_diff_density_min -3.344
_refine_ls_abs_structure_details
;
 Refined as an inversion twin.
;
_refine_ls_abs_structure_Flack 0.33(12)
_refine_ls_extinction_coef 0.0243(16)
_refine_ls_extinction_expression Fc^*^=kFc[1+0.001xFc^2^\l^3^/sin(2\q)]^-1/4^
_refine_ls_extinction_method 'SHELXL-2014/7 (Sheldrick 2014'
_refine_ls_goodness_of_fit_ref 1.220
_refine_ls_hydrogen_treatment undef
_refine_ls_matrix_type full
_refine_ls_number_parameters 18
_refine_ls_number_reflns 372
_refine_ls_number_restraints 1
_refine_ls_restrained_S_all 1.218
_refine_ls_R_factor_all 0.0161
_refine_ls_R_factor_gt 0.0155
_refine_ls_shift/su_max 0.000
_refine_ls_shift/su_mean 0.000
_refine_ls_structure_factor_coef Fsqd
_refine_ls_weighting_details 'w=1/[\s^2^(Fo^2^)+(0.0247P)^2^] where P=(Fo^2^+2Fc^2^)/3'
_refine_ls_weighting_scheme calc
_refine_ls_wR_factor_gt 0.0411
_refine_ls_wR_factor_ref 0.0416
_reflns_number_gt 355
_reflns_number_total 372
_reflns_threshold_expression 'I > 2\s(I)'
_cod_data_source_file bp5094sup1.cif
_cod_data_source_block LNT64
_cod_depositor_comments
;
The following automatic conversions were performed:

data item '_atom_sites_solution_primary' value 'Other' was changed to
'other' in accordance with the
/home/saulius/struct/COD-crude-data/automatic-downloads/DataCite-retrospective/IUCr/depositions/lib/dictionaries/cif_core.dic
dictionary named 'cif_core.dic' version 2.4.2 last updated on
2011-04-26.

data item '_atom_sites_solution_secondary' value 'Other' was changed
to 'other' in accordance with the
/home/saulius/struct/COD-crude-data/automatic-downloads/DataCite-retrospective/IUCr/depositions/lib/dictionaries/cif_core.dic
dictionary named 'cif_core.dic' version 2.4.2 last updated on
2011-04-26.

Automatic conversion script
Id: cif_fix_values 7556 2019-12-06 15:28:31Z antanas 
;
_cod_original_cell_volume 316.53(17)
_cod_original_sg_symbol_H-M 'R 3 c'
_cod_database_code 2311708
_shelx_space_group_comment
;
The symmetry employed for this shelxl refinement is uniquely defined
by the following loop, which should always be used as a source of
symmetry information in preference to the above space-group names.
They are only intended as comments.
;

loop_
_space_group_symop_operation_xyz
'x, y, z'
'-y, x-y, z'
'-x+y, -x, z'
'-y, -x, z+1/2'
'-x+y, y, z+1/2'
'x, x-y, z+1/2'
'x+2/3, y+1/3, z+1/3'
'-y+2/3, x-y+1/3, z+1/3'
'-x+y+2/3, -x+1/3, z+1/3'
'-y+2/3, -x+1/3, z+5/6'
'-x+y+2/3, y+1/3, z+5/6'
'x+2/3, x-y+1/3, z+5/6'
'x+1/3, y+2/3, z+2/3'
'-y+1/3, x-y+2/3, z+2/3'
'-x+y+1/3, -x+2/3, z+2/3'
'-y+1/3, -x+2/3, z+7/6'
'-x+y+1/3, y+2/3, z+7/6'
'x+1/3, x-y+2/3, z+7/6'

loop_
_atom_site_type_symbol
_atom_site_label
_atom_site_fract_x
_atom_site_fract_y
_atom_site_fract_z
_atom_site_U_iso_or_equiv
_atom_site_adp_type
_atom_site_calc_flag
_atom_site_occupancy
Ta Ta 0.0000 0.0000 0.0020(4) 0.00343(16) Uani d 0.64
Nb Nb 0.0000 0.0000 0.0020(4) 0.00343(16) Uani d 0.36
O O 0.0485(4) 0.3420(6) 0.0692(5) 0.0094(4) Uani d 1
Li Li 0.0000 0.0000 0.285(3) 0.015(5) Uani d 1

loop_
_atom_site_aniso_label
_atom_site_aniso_U_11
_atom_site_aniso_U_22
_atom_site_aniso_U_33
_atom_site_aniso_U_12
_atom_site_aniso_U_13
_atom_site_aniso_U_23
Ta 0.00366(18) 0.00366(18) 0.00297(19) 0.00183(9) 0.000 0.000
Nb 0.00366(18) 0.00366(18) 0.00297(19) 0.00183(9) 0.000 0.000
O 0.0091(11) 0.0093(7) 0.0096(6) 0.0044(12) -0.0007(11) -0.0017(5)
Li 0.014(7) 0.014(7) 0.018(11) 0.007(4) 0.000 0.000

loop_
_atom_type_symbol
_atom_type_description
_atom_type_scat_dispersion_real
_atom_type_scat_dispersion_imag
_atom_type_scat_source
Li Li -0.0003 0.0001 'International Tables Vol C Tables 4.2.6.8 and 6.1.1.4'
O O 0.0106 0.0060 'International Tables Vol C Tables 4.2.6.8 and 6.1.1.4'
Nb Nb -2.0727 0.6215 'International Tables Vol C Tables 4.2.6.8 and 6.1.1.4'
Ta Ta -0.7052 6.5227 'International Tables Vol C Tables 4.2.6.8 and 6.1.1.4'

loop_
_exptl_crystal_face_index_h
_exptl_crystal_face_index_k
_exptl_crystal_face_index_l
_exptl_crystal_face_perp_dist
7 -3 7 0.0560
-1 6 10 0.0688
-7 5 -6 0.0755
-1 -5 -10 0.0640
5 0 -12 0.0592
-3 -4 5 0.0640
-1 4 17 0.0755
-6 1 11 0.0758
5 -5 10 0.0787
3 4 2 0.0683
-2 -5 6 0.0676
0 3 16 0.0719
2 -6 11 0.0820
-6 5 -8 0.0706
-1 3 -17 0.0951
-5 -1 7 0.0685
6 -1 -11 0.0545
-6 4 -11 0.0768
-2 7 5 0.0748
6 -5 8 0.0675

loop_
_geom_angle_atom_site_label_1
_geom_angle_atom_site_label_2
_geom_angle_atom_site_label_3
_geom_angle_site_symmetry_1
_geom_angle_site_symmetry_3
_geom_angle
_geom_angle_publ_flag
O Ta O . 3 98.1(2) n
O Ta O 3 11_444 88.92(6) n
O Ta O . 10_554 88.92(6) n
O Ta O 11_444 10_554 81.7(2) n
O Ta O 2 11_444 90.15(6) n
O Ta O 11_444 12_454 81.7(2) n
O Ta O . 2 98.1(2) n
O Ta O 2 10_554 168.3(3) n
O Ta O . 12_454 90.14(6) n
O Ta O 3 12_454 168.3(3) n
O Ta O 3 2 98.1(2) n
O Ta O 2 12_454 88.92(6) n
O Ta O 3 10_554 90.15(6) n
O Ta O . 11_444 168.3(3) n
O Ta O 10_554 12_454 81.7(2) n
O Ta Li . 4_554 119.32(18) n
O Ta Li 10_554 10_444 147.8(3) n
O Ta Li 10_554 10_554 72.7(5) n
O Ta Li 3 4_554 119.32(18) n
O Ta Li 2 10_554 118.4(5) n
O Ta Li 12_454 13_544 121.7(7) n
O Ta Li 3 13_444 141.7(4) n
O Ta Li 12_454 13_554 76.6(4) n
O Ta Li . 10_554 70.5(2) n
O Ta Li 10_554 13_444 121.7(7) n
O Ta Li 12_454 4_554 49.04(14) n
O Ta Li 2 13_544 102.8(3) n
O Ta Li . 13_444 102.8(3) n
O Ta Li 2 13_554 141.7(4) n
O Ta Li 10_554 13_544 76.6(4) n
O Ta Li 11_444 13_554 121.7(7) n
O Ta Li 10_554 13_554 42.2(5) n
O Ta Li 2 10_444 32.74(12) n
O Ta Li 2 13_444 47.7(6) n
O Ta Li 3 10_554 32.74(12) n
O Ta Li 3 13_554 102.8(3) n
O Ta Li 11_444 10_554 112.7(3) n
O Ta Li 3 13_544 47.7(6) n
O Ta Li 12_454 10_554 147.8(3) n
O Ta Li 12_454 13_444 42.2(5) n
O Ta Li 3 10_444 70.5(2) n
O Ta Li 11_444 13_544 42.2(5) n
O Ta Li 11_444 10_444 72.7(5) n
O Ta Li . 10_444 118.4(5) n
O Ta Li 12_454 10_444 112.7(3) n
O Ta Li 11_444 4_554 49.04(14) n
O Ta Li . 13_544 141.7(4) n
O Ta Li 11_444 13_444 76.6(4) n
O Ta Li 2 4_554 119.32(18) n
O Ta Li 10_554 4_554 49.04(14) n
O Ta Li . 13_554 47.7(6) n
Li Ta Li 4_554 10_554 118.4(6) n
Li Ta Li 13_554 10_444 164.8(12) n
Li Ta Li 4_554 13_444 76.9(7) n
Li Ta Li 4_554 10_444 118.4(6) n
Li Ta Li 13_554 10_554 71.30(15) n
Li Ta Li 13_444 13_554 115.0(5) n
Li Ta Li 13_444 10_554 164.8(12) n
Li Ta Li 4_554 13_544 76.9(7) n
Li Ta Li 10_554 10_444 99.3(7) n
Li Ta Li 4_554 13_554 76.9(7) n
Li Ta Li 13_444 10_444 71.30(15) n
Li Ta Li 13_544 10_444 71.30(15) n
Li Ta Li 13_554 13_544 115.0(5) n
Li Ta Li 13_544 10_554 71.30(15) n
Li Ta Li 13_444 13_544 115.0(5) n
Ta O Ta . 16_554 141.09(12) n
Ta O Nb 16_554 16_554 0.0(2) n
Ta O Nb . 16_554 141.1 n
Ta O Li . 10_454 117.4(4) n
Ta O Li 16_554 13_554 86.7(7) n
Ta O Li . 13_554 94.1(6) n
Nb O Li 16_554 13_554 86.7(7) n
Li O Ta 10_454 16_554 94.7(7) n
Li O Nb 10_454 16_554 94.7(7) n
Li O Li 10_454 13_554 120.7(7) n
Ta Li Ta 4 7_445 76.9(7) n
Ta Li Ta 7 7_445 115.0(5) n
Ta Li Ta 4 7 76.9(7) n
Ta Li Nb 7 7_445 115.0(5) n
Ta Li Nb 4 4 0.0 n
Ta Li Nb 7_445 7_445 0.0 n
Ta Li Nb 7 7 0.0(2) n
Ta Li Nb 4 7_445 76.9(7) n
Ta Li Nb 4 7 76.9(7) n
Nb Li Ta 4 7 76.9 n
Nb Li Ta 7 7_445 115.0 n
Nb Li Ta 4 7_445 76.9 n
Nb Li Nb 7 7_445 115.0(5) n
Nb Li Nb 4 7_445 76.9(7) n
Nb Li Nb 4 7 76.9(7) n
O Li Ta 8 7 38.21(14) n
O Li Ta 18_554 7_445 149.5(3) n
O Li Ta 17_444 7_445 95.34(8) n
O Li Ta 7_445 7 112.6(11) n
O Li Ta 8 4 44.3(7) n
O Li Ta 17_444 4 109.2(10) n
O Li Ta 16_544 7_445 43.1(2) n
O Li Ta 9_455 7_445 112.6(11) n
O Li Ta 18_554 7 43.1(2) n
O Li Ta 9_455 4 44.3(7) n
O Li Ta 18_554 4 109.2(10) n
O Li Ta 8 7_445 85.1(6) n
O Li Ta 7_445 7_445 38.21(14) n
O Li Ta 17_444 7 149.5(3) n
O Li Ta 16_544 7 95.34(8) n
O Li Ta 7_445 4 44.3(7) n
O Li Ta 16_544 4 109.2(10) n
O Li Ta 9_455 7 85.1(6) n
O Li Nb 17_444 7 149.5(3) n
O Li Nb 8 4 44.3(7) n
O Li Nb 17_444 4 109.2(10) n
O Li Nb 18_554 4 109.2(10) n
O Li Nb 9_455 7 85.1(6) n
O Li Nb 16_544 7_445 43.1(2) n
O Li Nb 16_544 4 109.2(10) n
O Li Nb 9_455 7_445 112.6(11) n
O Li Nb 9_455 4 44.3(7) n
O Li Nb 17_444 7_445 95.34(8) n
O Li Nb 16_544 7 95.34(8) n
O Li Nb 18_554 7_445 149.5(3) n
O Li Nb 8 7_445 85.1(6) n
O Li Nb 7_445 7_445 38.21(14) n
O Li Nb 8 7 38.21(14) n
O Li Nb 18_554 7 43.1(2) n
O Li Nb 7_445 7 112.6(11) n
O Li Nb 7_445 4 44.3(7) n
O Li O 7_445 9_455 74.4(10) n
O Li O 18_554 16_544 109.7(10) n
O Li O 18_554 8 80.4(4) n
O Li O 18_554 9_455 89.1(4) n
O Li O 17_444 8 152.8(16) n
O Li O 17_444 9_455 80.4(4) n
O Li O 17_444 7_445 89.1(4) n
O Li O 16_544 9_455 152.8(16) n
O Li O 18_554 7_445 152.8(16) n
O Li O 16_544 7_445 80.4(4) n
O Li O 17_444 16_544 109.7(10) n
O Li O 8 7_445 74.4(10) n
O Li O 8 9_455 74.4(10) n
O Li O 16_544 8 89.1(4) n
O Li O 17_444 18_554 109.7(10) n

loop_
_geom_bond_atom_site_label_1
_geom_bond_atom_site_label_2
_geom_bond_site_symmetry_2
_geom_bond_distance
_geom_bond_publ_flag
Ta O . 1.893(4) n
Ta O 11_444 2.091(5) n
Ta O 10_554 2.091(5) n
Ta O 2 1.893(4) n
Ta O 3 1.893(4) n
Ta O 12_454 2.091(5) n
Ta Li 13_554 3.052(8) n
Ta Li 4_554 2.99(4) n
Ta Li 13_444 3.052(8) n
Ta Li 10_444 3.378(18) n
Ta Li 13_544 3.052(8) n
Ta Li 10_554 3.378(18) n
O Ta 16_554 2.091(5) n
O Nb 16_554 2.091(5) n
O Li 13_554 2.26(3) n
O Li 10_454 2.059(12) n
Li Ta 4 2.99(4) n
Li Ta 7 3.052(8) n
Li Ta 7_445 3.052(8) n
Li Nb 7 3.052(8) n
Li Nb 4 2.99(4) n
Li Nb 7_445 3.052(8) n
Li O 16_544 2.059(12) n
Li O 7_445 2.26(3) n
Li O 18_554 2.059(12) n
Li O 8 2.26(3) n
Li O 9_455 2.26(3) n
Li O 17_444 2.059(12) n
